data_7108467
loop_
_publ_author_name
'Fei-Yan Yi'
'Jian Zhang'
'Hai-Xia Zhang'
'Zhong-Ming Sun'

_publ_section_title
;
 Chiral transformations of achiral porous metal-organic frameworks via a
 stepwise approach
;
_journal_name_full Chem.Commun.
_journal_page_first 10419
_journal_paper_doi 10.1039/c2cc35399g
_journal_volume 48
_journal_year 2012
_chemical_formula_sum 'C72 H59 Cd3 N7 O20'
_chemical_formula_weight 1679.46
_chemical_name_systematic
;
?
;
_space_group_IT_number 1
_symmetry_cell_setting triclinic
_symmetry_space_group_name_Hall 'P 1'
_symmetry_space_group_name_H-M 'P 1'
_atom_sites_solution_hydrogens geom
_atom_sites_solution_primary direct
_atom_sites_solution_secondary difmap
_audit_creation_method SHELXL-97
_cell_angle_alpha 78.217(2)
_cell_angle_beta 78.133(2)
_cell_angle_gamma 84.160(2)
_cell_formula_units_Z 1
_cell_length_a 9.3592(14)
_cell_length_b 15.488(2)
_cell_length_c 16.108(3)
_cell_measurement_temperature 273(2)
_cell_volume 2232.5(6)
_computing_structure_refinement 'SHELXL-97 (Sheldrick, 1997)'
_computing_structure_solution 'SHELXS-97 (Sheldrick, 1990)'
_diffrn_ambient_temperature 273(2)
_diffrn_measured_fraction_theta_full 0.990
_diffrn_measured_fraction_theta_max 0.990
_diffrn_radiation_monochromator graphite
_diffrn_radiation_source 'fine-focus sealed tube'
_diffrn_radiation_type MoK\a
_diffrn_radiation_wavelength 0.71073
_diffrn_reflns_av_R_equivalents 0.0264
_diffrn_reflns_av_sigmaI/netI 0.0656
_diffrn_reflns_limit_h_max 11
_diffrn_reflns_limit_h_min -11
_diffrn_reflns_limit_k_max 19
_diffrn_reflns_limit_k_min -19
_diffrn_reflns_limit_l_max 19
_diffrn_reflns_limit_l_min -19
_diffrn_reflns_number 23177
_diffrn_reflns_theta_full 26.09
_diffrn_reflns_theta_max 26.09
_diffrn_reflns_theta_min 1.32
_exptl_absorpt_coefficient_mu 0.770
_exptl_absorpt_correction_T_max 0.7453
_exptl_absorpt_correction_T_min 0.6157
_exptl_absorpt_correction_type multi-scan
_exptl_absorpt_process_details sadabs
_exptl_crystal_colour brown
_exptl_crystal_density_diffrn 1.249
_exptl_crystal_density_method 'not measured'
_exptl_crystal_description plate
_exptl_crystal_F_000 844
_exptl_crystal_size_max 0.2
_exptl_crystal_size_mid 0.2
_exptl_crystal_size_min 0.05
_refine_diff_density_max 1.361
_refine_diff_density_min -0.749
_refine_diff_density_rms 0.179
_refine_ls_abs_structure_details 'Flack H D (1983), Acta Cryst. A39, 876-881'
_refine_ls_abs_structure_Flack 0.06(2)
_refine_ls_extinction_method none
_refine_ls_goodness_of_fit_ref 1.053
_refine_ls_hydrogen_treatment constr
_refine_ls_matrix_type full
_refine_ls_number_parameters 887
_refine_ls_number_reflns 17255
_refine_ls_number_restraints 3
_refine_ls_restrained_S_all 1.053
_refine_ls_R_factor_all 0.0592
_refine_ls_R_factor_gt 0.0509
_refine_ls_shift/su_max 0.007
_refine_ls_shift/su_mean 0.001
_refine_ls_structure_factor_coef Fsqd
_refine_ls_weighting_details 'calc w=1/[\s^2^(Fo^2^)+(0.0934P)^2^+0.0000P] where P=(Fo^2^+2Fc^2^)/3'
_refine_ls_weighting_scheme calc
_refine_ls_wR_factor_gt 0.1437
_refine_ls_wR_factor_ref 0.1524
_reflns_number_gt 15120
_reflns_number_total 17255
_reflns_threshold_expression >2sigma(I)
_cod_data_source_file c2cc35399g.txt
_cod_data_source_block 3
_cod_original_sg_symbol_H-M P1
_cod_database_code 7108467

loop_
_symmetry_equiv_pos_as_xyz
'x, y, z'

loop_
_atom_site_label
_atom_site_type_symbol
_atom_site_fract_x
_atom_site_fract_y
_atom_site_fract_z
_atom_site_U_iso_or_equiv
_atom_site_adp_type
_atom_site_occupancy
_atom_site_symmetry_multiplicity
_atom_site_calc_flag
_atom_site_refinement_flags
Cd1 Cd 0.09064(4) 0.71769(3) -0.05520(3) 0.03467(12) Uani 1 1 d .
Cd2 Cd 0.43905(4) 0.63169(3) -0.12321(3) 0.03599(12) Uani 1 1 d .
Cd3 Cd -0.15358(5) 1.59800(3) -0.18747(3) 0.03794(14) Uani 1 1 d .
N1 N -0.0510(7) 1.2317(4) 0.1641(5) 0.0518(15) Uani 1 1 d .
N2 N -0.0153(8) 1.0779(4) 0.1914(5) 0.0543(17) Uani 1 1 d .
N3 N -0.0300(8) 1.1554(4) 0.0511(4) 0.0566(17) Uani 1 1 d .
N5 N -0.1068(7) 1.4708(4) -0.0893(4) 0.0457(14) Uani 1 1 d .
N6 N -0.0476(12) 1.1530(11) 0.4798(7) 0.107(4) Uani 1 1 d .
N4 N 0.0548(8) 0.8434(4) 0.0080(5) 0.0552(17) Uani 1 1 d .
C1 C 0.4687(8) -0.0027(4) 0.2833(4) 0.0382(15) Uani 1 1 d .
C2 C 0.3957(8) 0.0644(5) 0.2172(5) 0.0433(16) Uani 1 1 d .
H2A H 0.3438 0.0341 0.1866 0.052 Uiso 1 1 calc R
H2B H 0.3267 0.1049 0.2462 0.052 Uiso 1 1 calc R
C3 C 0.5622(9) 0.0432(5) 0.3236(5) 0.0456(16) Uani 1 1 d .
H3A H 0.5974 0.0021 0.3702 0.055 Uiso 1 1 calc R
H3B H 0.6462 0.0649 0.2809 0.055 Uiso 1 1 calc R
C4 C 0.3425(8) -0.0428(5) 0.3508(5) 0.0452(17) Uani 1 1 d .
H4A H 0.2895 0.0018 0.3818 0.054 Uiso 1 1 calc R
H4B H 0.2754 -0.0656 0.3232 0.054 Uiso 1 1 calc R
C5 C 0.5602(8) -0.0716(5) 0.2393(4) 0.0413(15) Uani 1 1 d .
H5A H 0.6442 -0.0455 0.1998 0.050 Uiso 1 1 calc R
H5B H 0.5954 -0.1181 0.2819 0.050 Uiso 1 1 calc R
C6 C 0.5628(9) 0.1742(5) 0.3777(5) 0.0450(17) Uani 1 1 d .
H6A H 0.6165 0.2091 0.3258 0.054 Uiso 1 1 calc R
H6B H 0.6322 0.1427 0.4121 0.054 Uiso 1 1 calc R
C7 C 0.4555(8) 0.2335(4) 0.4290(4) 0.0358(14) Uani 1 1 d .
C8 C 0.5458(9) 0.2873(5) 0.4655(5) 0.0422(17) Uani 1 1 d .
H8A H 0.5995 0.2488 0.5055 0.051 Uiso 1 1 calc R
H8B H 0.6153 0.3195 0.4193 0.051 Uiso 1 1 calc R
C10 C 0.3570(9) 0.1758(5) 0.5016(5) 0.0473(18) Uani 1 1 d .
H10A H 0.2919 0.2117 0.5380 0.057 Uiso 1 1 calc R
H10B H 0.2986 0.1416 0.4785 0.057 Uiso 1 1 calc R
C11 C 0.3563(8) 0.2911(4) 0.3750(4) 0.0385(14) Uani 1 1 d .
H11A H 0.3062 0.2554 0.3484 0.046 Uiso 1 1 calc R
H11B H 0.2837 0.3243 0.4104 0.046 Uiso 1 1 calc R
C12 C 0.3835(8) 0.4105(5) 0.2534(4) 0.0453(16) Uani 1 1 d .
C13 C 0.4774(9) 0.4695(6) 0.1940(6) 0.065(2) Uani 1 1 d .
H13A H 0.5765 0.4656 0.1960 0.078 Uiso 1 1 calc R
C14 C 0.3983(12) 0.4469(7) 0.6057(7) 0.078(3) Uani 1 1 d .
H14A H 0.3003 0.4497 0.6014 0.094 Uiso 1 1 calc R
C15 C 0.4030(10) 0.0463(6) 0.6068(6) 0.061(2) Uani 1 1 d .
C16 C 0.2617(9) 0.0265(6) 0.6312(5) 0.058(2) Uani 1 1 d .
H16A H 0.1906 0.0632 0.6064 0.070 Uiso 1 1 calc R
C17 C 0.2209(9) -0.0475(5) 0.6926(5) 0.056(2) Uani 1 1 d .
H17A H 0.1229 -0.0599 0.7104 0.067 Uiso 1 1 calc R
C18 C 0.4720(9) 0.1905(5) 0.1108(5) 0.056(2) Uani 1 1 d .
C19 C 0.3067(9) -0.1564(5) 0.4748(5) 0.0506(18) Uani 1 1 d .
C20 C 0.1602(10) -0.1382(6) 0.4889(6) 0.071(3) Uani 1 1 d .
H20A H 0.1178 -0.0946 0.4508 0.085 Uiso 1 1 calc R
C21 C -0.0123(9) 1.0811(5) 0.1057(5) 0.0504(18) Uani 1 1 d .
C22 C -0.0371(8) 1.1543(5) 0.2169(5) 0.0488(17) Uani 1 1 d .
C23 C -0.0510(9) 1.2300(5) 0.0837(5) 0.0484(18) Uani 1 1 d .
C24 C -0.0717(9) 1.3130(5) 0.0245(5) 0.0484(17) Uani 1 1 d .
C25 C -0.0794(16) 1.3144(6) -0.0595(6) 0.085(4) Uani 1 1 d .
H25A H -0.0695 1.2621 -0.0807 0.102 Uiso 1 1 calc R
C26 C -0.0811(10) 1.3935(5) 0.0495(6) 0.058(2) Uani 1 1 d .
H26A H -0.0764 1.3955 0.1062 0.069 Uiso 1 1 calc R
C27 C -0.0402(9) 1.1547(6) 0.3099(6) 0.057(2) Uani 1 1 d .
C28 C -0.0418(11) 1.2337(7) 0.3382(7) 0.071(3) Uani 1 1 d .
H28A H -0.0415 1.2875 0.2998 0.085 Uiso 1 1 calc R
C29 C -0.0458(13) 1.0775(7) 0.3713(7) 0.077(3) Uani 1 1 d .
H29A H -0.0478 1.0229 0.3559 0.093 Uiso 1 1 calc R
C30 C 0.0169(16) 0.9981(6) -0.0092(6) 0.089(4) Uani 1 1 d .
H30A H 0.0025 1.0512 -0.0464 0.107 Uiso 1 1 calc R
C31 C 0.0092(9) 0.9990(5) 0.0742(5) 0.0534(19) Uani 1 1 d .
C32 C 0.0318(9) -0.3060(5) 0.6879(5) 0.0487(18) Uani 1 1 d .
C33 C 0.1283(9) -0.2519(6) 0.6150(5) 0.0530(19) Uani 1 1 d .
C34 C 0.7368(7) -0.3053(4) -0.0572(4) 0.0297(12) Uani 1 1 d .
C35 C 0.6696(7) -0.2544(5) 0.0095(5) 0.0309(15) Uani 1 1 d .
C36 C 0.2124(8) 0.6105(5) 0.0685(4) 0.0412(15) Uani 1 1 d .
C37 C 0.2718(8) 0.5411(5) 0.1330(4) 0.0412(15) Uani 1 1 d .
C38 C 0.2377(9) 0.4186(6) 0.2528(5) 0.058(2) Uani 1 1 d .
H38A H 0.1755 0.3808 0.2933 0.070 Uiso 1 1 calc R
C39 C 0.1807(9) 0.4823(6) 0.1924(5) 0.055(2) Uani 1 1 d .
H39A H 0.0812 0.4859 0.1916 0.067 Uiso 1 1 calc R
C40 C 0.3274(10) -0.1027(5) 0.7271(5) 0.0505(19) Uani 1 1 d .
C41 C 0.5324(8) -0.2117(6) 0.0092(6) 0.054(2) Uani 1 1 d .
H41A H 0.4814 -0.2159 -0.0336 0.065 Uiso 1 1 calc R
C42 C 0.3764(9) 0.4381(5) -0.0416(5) 0.0527(19) Uani 1 1 d .
C43 C 0.7374(8) -0.2504(5) 0.0766(5) 0.0447(16) Uani 1 1 d .
H43A H 0.8258 -0.2825 0.0813 0.054 Uiso 1 1 calc R
C44 C 0.4715(9) -0.1638(6) 0.0710(6) 0.059(2) Uani 1 1 d .
H44A H 0.3793 -0.1352 0.0703 0.071 Uiso 1 1 calc R
C45 C 0.2851(10) -0.1825(5) 0.7969(5) 0.0496(19) Uani 1 1 d .
C46 C -0.0974(10) 1.4705(5) -0.0074(6) 0.058(2) Uani 1 1 d .
H46A H -0.1020 1.5240 0.0110 0.070 Uiso 1 1 calc R
C47 C 0.0335(10) 0.9165(5) 0.1240(6) 0.059(2) Uani 1 1 d .
H47A H 0.0361 0.9119 0.1822 0.070 Uiso 1 1 calc R
C48 C 0.0532(10) 0.8434(5) 0.0895(5) 0.056(2) Uani 1 1 d .
H48A H 0.0665 0.7894 0.1256 0.067 Uiso 1 1 calc R
C49 C 0.5451(9) -0.1577(6) 0.1332(6) 0.052(2) Uani 1 1 d .
C50 C 0.6768(9) -0.2002(6) 0.1358(5) 0.054(2) Uani 1 1 d .
H50A H 0.7268 -0.1952 0.1787 0.064 Uiso 1 1 calc R
C51 C 0.4142(8) 0.3516(5) 0.0111(6) 0.056(2) Uani 1 1 d .
C52 C 0.2761(11) -0.2701(8) 0.6006(7) 0.085(3) Uani 1 1 d .
H52A H 0.3185 -0.3149 0.6375 0.102 Uiso 1 1 calc R
C53 C 0.6334(14) 0.5414(6) 0.7238(5) 0.065(3) Uani 1 1 d .
C55 C -0.0439(13) 1.2307(10) 0.4219(8) 0.087(3) Uani 1 1 d .
H55A H -0.0428 1.2832 0.4413 0.104 Uiso 1 1 calc R
C57 C 0.4718(11) -0.0868(7) 0.6979(6) 0.082(3) Uani 1 1 d .
H57A H 0.5438 -0.1272 0.7175 0.098 Uiso 1 1 calc R
C58 C 0.5104(12) -0.0108(8) 0.6396(8) 0.107(5) Uani 1 1 d .
H58A H 0.6081 0.0022 0.6222 0.128 Uiso 1 1 calc R
C59 C 0.5034(10) 0.3929(6) 0.5583(6) 0.059(2) Uani 1 1 d .
C60 C 0.4432(12) 0.4944(6) 0.6573(7) 0.071(3) Uani 1 1 d .
H60A H 0.3749 0.5309 0.6868 0.085 Uiso 1 1 calc R
C61 C 0.5810(11) 0.4899(6) 0.6664(5) 0.054(2) Uani 1 1 d .
C62 C 0.3622(12) -0.2203(8) 0.5295(7) 0.091(4) Uani 1 1 d .
H62A H 0.4629 -0.2325 0.5201 0.110 Uiso 1 1 calc R
C63 C 0.0749(11) -0.1850(7) 0.5604(6) 0.075(3) Uani 1 1 d .
H63A H -0.0248 -0.1695 0.5716 0.090 Uiso 1 1 calc R
C64 C -0.1023(16) 1.3950(6) -0.1128(6) 0.089(4) Uani 1 1 d .
H64A H -0.1151 1.3948 -0.1685 0.107 Uiso 1 1 calc R
C65 C -0.0481(16) 1.0833(9) 0.4507(8) 0.096(4) Uani 1 1 d .
H65A H -0.0505 1.0304 0.4905 0.115 Uiso 1 1 calc R
C66 C 0.0443(17) 0.9244(6) -0.0415(6) 0.098(4) Uani 1 1 d .
H66A H 0.0569 0.9289 -0.1010 0.118 Uiso 1 1 calc R
C67 C 0.3402(13) 0.2126(8) 0.0913(11) 0.139(7) Uani 1 1 d .
H67A H 0.2679 0.1722 0.1084 0.167 Uiso 1 1 calc R
C68 C 0.3121(14) 0.2940(9) 0.0463(12) 0.143(7) Uani 1 1 d .
H68A H 0.2163 0.3108 0.0396 0.171 Uiso 1 1 calc R
C69 C 0.5371(12) 0.3330(8) 0.0403(10) 0.110(5) Uani 1 1 d .
H69A H 0.6033 0.3766 0.0297 0.132 Uiso 1 1 calc R
C70 C 0.5707(12) 0.2510(8) 0.0859(10) 0.122(6) Uani 1 1 d .
H70A H 0.6633 0.2377 0.0995 0.146 Uiso 1 1 calc R
C71 C 0.6844(12) 0.4348(8) 0.6237(7) 0.078(3) Uani 1 1 d .
H71A H 0.7812 0.4312 0.6306 0.094 Uiso 1 1 calc R
C72 C 0.4236(9) 0.5327(6) 0.1333(5) 0.064(3) Uani 1 1 d .
H72A H 0.4866 0.5699 0.0926 0.077 Uiso 1 1 calc R
C73 C 0.6430(12) 0.3853(9) 0.5710(8) 0.087(4) Uani 1 1 d .
H73A H 0.7113 0.3467 0.5443 0.105 Uiso 1 1 calc R
O1 O 0.4793(6) 0.1140(4) 0.3558(4) 0.0556(14) Uani 1 1 d .
O23 O 0.1998(5) 0.6057(3) -0.1326(3) 0.0400(11) Uani 1 1 d .
O2 O 0.5110(6) 0.1115(4) 0.1583(4) 0.0691(18) Uani 1 1 d .
O3 O 0.4010(6) -0.1116(4) 0.4082(4) 0.0612(15) Uani 1 1 d .
O4 O 0.4488(5) 0.3502(3) 0.3097(3) 0.0495(12) Uani 1 1 d .
O5 O 0.4479(7) 0.3469(4) 0.5086(4) 0.0636(16) Uani 1 1 d .
O6 O 0.4543(7) 0.1187(5) 0.5497(4) 0.080(2) Uani 1 1 d .
O7 O 0.4750(6) -0.1069(4) 0.1938(4) 0.0627(17) Uani 1 1 d .
O8 O -0.0983(7) -0.2811(4) 0.7077(4) 0.0694(17) Uani 1 1 d .
O9 O 0.0810(6) -0.3761(4) 0.7290(3) 0.0526(13) Uani 1 1 d .
O10 O 0.1523(6) -0.1949(4) 0.8186(3) 0.0548(14) Uani 1 1 d .
O11 O 0.0759(6) 0.6196(4) 0.0734(3) 0.0504(13) Uani 1 1 d .
O12 O 0.2964(5) 0.6564(3) 0.0103(3) 0.0415(11) Uani 1 1 d .
O14 O 0.6592(5) -0.3350(4) -0.0995(3) 0.0425(12) Uani 1 1 d .
O17 O 0.4753(6) 0.4931(4) -0.0645(4) 0.0616(16) Uani 1 1 d .
O18 O 0.2523(7) 0.4524(4) -0.0577(5) 0.086(2) Uani 1 1 d .
O19 O 0.7571(10) 0.5197(5) 0.7396(4) 0.080(2) Uani 1 1 d .
O20 O 0.8737(5) -0.3209(3) -0.0737(3) 0.0362(10) Uiso 1 1 d .
O21 O 0.3873(7) -0.2272(4) 0.8272(4) 0.0625(16) Uani 1 1 d .
O22 O 0.5438(10) 0.6025(4) 0.7488(4) 0.076(2) Uani 1 1 d .

loop_
_atom_site_aniso_label
_atom_site_aniso_U_11
_atom_site_aniso_U_22
_atom_site_aniso_U_33
_atom_site_aniso_U_23
_atom_site_aniso_U_13
_atom_site_aniso_U_12
Cd1 0.0354(2) 0.0279(2) 0.0405(3) 0.00127(19) -0.0139(2) -0.00341(19)
Cd2 0.0335(2) 0.0323(2) 0.0424(3) -0.0013(2) -0.0120(2) -0.00480(18)
Cd3 0.0424(3) 0.0359(3) 0.0367(3) -0.0104(2) -0.0054(2) -0.0053(2)
N1 0.054(4) 0.036(3) 0.068(4) -0.012(3) -0.017(3) -0.003(3)
N2 0.057(4) 0.036(3) 0.067(4) -0.003(3) -0.013(3) 0.000(3)
N3 0.070(5) 0.038(3) 0.059(4) -0.006(3) -0.012(3) 0.002(3)
N5 0.057(4) 0.036(3) 0.044(3) -0.007(3) -0.010(3) -0.003(3)
N6 0.083(7) 0.172(13) 0.066(6) -0.023(8) -0.022(5) 0.014(8)
N4 0.064(4) 0.031(3) 0.071(4) -0.004(3) -0.021(3) 0.003(3)
C1 0.044(4) 0.030(3) 0.040(4) -0.007(3) -0.005(3) -0.005(3)
C2 0.039(4) 0.038(4) 0.047(4) 0.000(3) -0.003(3) -0.005(3)
C3 0.055(4) 0.034(4) 0.052(4) -0.017(3) -0.014(3) 0.001(3)
C4 0.051(4) 0.040(4) 0.040(4) -0.006(3) 0.003(3) -0.007(3)
C5 0.050(4) 0.033(3) 0.041(4) -0.011(3) -0.003(3) -0.006(3)
C6 0.059(5) 0.031(4) 0.052(4) -0.007(3) -0.028(4) -0.007(3)
C7 0.052(4) 0.025(3) 0.031(3) -0.004(2) -0.012(3) -0.003(3)
C8 0.057(4) 0.036(4) 0.040(4) -0.013(3) -0.019(3) -0.003(3)
C10 0.065(5) 0.037(4) 0.037(4) 0.007(3) -0.015(3) -0.007(3)
C11 0.053(4) 0.029(3) 0.035(3) 0.002(3) -0.016(3) -0.008(3)
C12 0.051(4) 0.044(4) 0.037(3) 0.009(3) -0.013(3) -0.005(3)
C13 0.039(4) 0.068(6) 0.076(6) 0.025(5) -0.020(4) -0.011(4)
C14 0.064(6) 0.083(7) 0.106(8) -0.058(7) -0.035(6) 0.028(5)
C15 0.065(5) 0.045(5) 0.061(5) 0.030(4) -0.018(4) -0.015(4)
C16 0.056(5) 0.047(4) 0.062(5) 0.019(4) -0.021(4) 0.002(4)
C17 0.055(5) 0.050(4) 0.052(4) 0.016(4) -0.009(4) -0.004(4)
C18 0.043(4) 0.051(5) 0.061(5) 0.014(4) -0.003(4) -0.001(3)
C19 0.051(4) 0.049(4) 0.042(4) 0.004(3) -0.001(3) 0.001(3)
C20 0.062(5) 0.063(6) 0.068(6) 0.025(4) -0.003(4) -0.003(4)
C21 0.059(5) 0.030(4) 0.060(5) -0.002(3) -0.014(4) 0.001(3)
C22 0.043(4) 0.044(4) 0.059(4) -0.007(3) -0.009(3) -0.004(3)
C23 0.057(5) 0.030(4) 0.060(5) -0.009(3) -0.015(4) -0.002(3)
C24 0.051(4) 0.029(3) 0.065(5) -0.006(3) -0.014(4) -0.002(3)
C25 0.167(12) 0.034(4) 0.060(5) -0.020(4) -0.032(6) 0.011(6)
C26 0.082(6) 0.036(4) 0.060(5) -0.011(3) -0.027(4) 0.001(4)
C27 0.044(4) 0.059(5) 0.065(5) -0.007(4) -0.008(4) -0.005(4)
C28 0.068(6) 0.079(7) 0.071(6) -0.020(5) -0.009(5) -0.024(5)
C29 0.093(8) 0.057(6) 0.073(7) -0.004(5) -0.007(6) 0.008(5)
C30 0.166(12) 0.027(4) 0.066(6) 0.006(4) -0.027(7) 0.009(5)
C31 0.065(5) 0.034(4) 0.060(5) -0.003(3) -0.018(4) 0.000(3)
C32 0.059(5) 0.047(4) 0.039(4) 0.000(3) -0.010(3) -0.011(4)
C33 0.058(5) 0.056(5) 0.042(4) 0.000(3) -0.006(3) -0.013(4)
C34 0.034(3) 0.028(3) 0.032(3) -0.007(2) -0.012(3) -0.006(2)
C35 0.021(3) 0.031(3) 0.041(4) -0.009(3) -0.003(3) -0.005(3)
C36 0.048(4) 0.036(4) 0.038(3) -0.002(3) -0.011(3) 0.000(3)
C37 0.043(4) 0.039(4) 0.039(3) 0.006(3) -0.014(3) -0.003(3)
C38 0.061(5) 0.059(5) 0.045(4) 0.023(4) -0.013(4) -0.022(4)
C39 0.050(4) 0.056(5) 0.056(5) 0.013(4) -0.021(4) -0.007(4)
C40 0.072(5) 0.032(4) 0.043(4) 0.010(3) -0.016(4) -0.006(3)
C41 0.036(4) 0.062(5) 0.081(6) -0.046(4) -0.022(4) 0.005(3)
C42 0.047(4) 0.040(4) 0.064(5) 0.011(3) -0.014(4) -0.004(3)
C43 0.037(4) 0.056(4) 0.044(4) -0.019(3) -0.009(3) 0.005(3)
C44 0.037(4) 0.069(6) 0.081(6) -0.043(5) -0.012(4) 0.009(4)
C45 0.078(6) 0.032(4) 0.040(4) 0.003(3) -0.020(4) -0.008(4)
C46 0.083(6) 0.029(4) 0.066(5) -0.007(3) -0.025(4) -0.006(4)
C47 0.077(6) 0.041(4) 0.059(5) -0.005(4) -0.022(4) 0.001(4)
C48 0.085(6) 0.031(4) 0.054(5) 0.001(3) -0.030(4) 0.004(4)
C49 0.041(4) 0.055(5) 0.066(5) -0.033(4) -0.003(4) -0.004(4)
C50 0.053(5) 0.072(6) 0.045(4) -0.028(4) -0.016(4) 0.002(4)
C51 0.039(4) 0.037(4) 0.080(6) 0.016(4) -0.010(4) -0.007(3)
C52 0.060(6) 0.090(8) 0.082(7) 0.024(6) -0.004(5) -0.001(5)
C53 0.103(8) 0.054(5) 0.039(4) -0.004(4) -0.011(5) -0.027(5)
C55 0.077(7) 0.110(10) 0.081(8) -0.047(7) -0.006(6) -0.005(7)
C57 0.065(6) 0.079(7) 0.081(6) 0.048(5) -0.022(5) -0.019(5)
C58 0.061(6) 0.103(9) 0.132(10) 0.073(8) -0.044(6) -0.029(6)
C59 0.072(6) 0.052(5) 0.066(5) -0.027(4) -0.027(4) -0.005(4)
C60 0.075(6) 0.060(6) 0.094(7) -0.045(5) -0.028(6) 0.009(5)
C61 0.078(6) 0.048(5) 0.044(4) -0.023(4) -0.012(4) -0.010(4)
C62 0.068(6) 0.082(7) 0.088(7) 0.037(6) 0.014(5) -0.002(5)
C63 0.054(5) 0.081(7) 0.067(6) 0.019(5) 0.008(4) -0.003(5)
C64 0.179(13) 0.029(4) 0.057(5) -0.006(4) -0.021(6) 0.000(6)
C65 0.135(12) 0.084(8) 0.066(7) -0.022(6) -0.021(7) 0.026(8)
C66 0.194(14) 0.035(5) 0.056(5) 0.006(4) -0.029(7) 0.017(6)
C67 0.067(7) 0.095(9) 0.220(16) 0.106(10) -0.059(9) -0.051(6)
C68 0.072(7) 0.094(9) 0.227(18) 0.089(11) -0.060(10) -0.021(7)
C69 0.058(6) 0.070(7) 0.176(13) 0.064(8) -0.035(7) -0.028(5)
C70 0.055(6) 0.092(9) 0.182(14) 0.074(9) -0.032(7) -0.015(6)
C71 0.069(6) 0.096(8) 0.088(7) -0.053(6) -0.019(5) -0.011(5)
C72 0.046(4) 0.074(6) 0.060(5) 0.033(4) -0.018(4) -0.015(4)
C73 0.070(7) 0.113(9) 0.104(8) -0.077(8) -0.019(6) -0.004(6)
O1 0.050(3) 0.048(3) 0.079(4) -0.034(3) -0.016(3) 0.001(2)
O23 0.034(2) 0.033(2) 0.055(3) -0.005(2) -0.017(2) -0.0011(19)
O2 0.050(3) 0.049(3) 0.085(4) 0.032(3) -0.004(3) -0.001(3)
O3 0.052(3) 0.060(4) 0.052(3) 0.015(3) 0.006(2) 0.006(3)
O4 0.047(3) 0.045(3) 0.047(3) 0.020(2) -0.013(2) -0.007(2)
O5 0.069(4) 0.061(4) 0.081(4) -0.046(3) -0.035(3) 0.011(3)
O6 0.073(4) 0.075(4) 0.081(4) 0.048(3) -0.037(3) -0.027(3)
O7 0.043(3) 0.076(4) 0.080(4) -0.055(3) 0.001(3) -0.004(3)
O8 0.065(4) 0.068(4) 0.060(4) 0.009(3) 0.003(3) -0.008(3)
O9 0.054(3) 0.056(3) 0.046(3) -0.004(2) -0.006(2) -0.015(3)
O10 0.064(4) 0.046(3) 0.044(3) 0.015(2) -0.007(3) -0.012(3)
O11 0.045(3) 0.053(3) 0.046(3) 0.009(2) -0.014(2) 0.005(2)
O12 0.049(3) 0.033(2) 0.039(2) 0.008(2) -0.014(2) -0.007(2)
O14 0.034(2) 0.051(3) 0.052(3) -0.024(2) -0.012(2) -0.006(2)
O17 0.049(3) 0.040(3) 0.084(4) 0.013(3) -0.009(3) -0.003(2)
O18 0.069(4) 0.044(3) 0.140(6) 0.032(4) -0.050(4) -0.013(3)
O19 0.111(6) 0.078(5) 0.070(4) -0.029(4) -0.035(4) -0.027(4)
O21 0.083(4) 0.036(3) 0.072(4) 0.017(3) -0.042(3) -0.016(3)
O22 0.137(6) 0.052(4) 0.043(3) -0.022(3) -0.009(4) -0.014(4)

loop_
_atom_type_symbol
_atom_type_description
_atom_type_scat_dispersion_real
_atom_type_scat_dispersion_imag
_atom_type_scat_source
C C 0.0033 0.0016 'International Tables Vol C Tables 4.2.6.8 and 6.1.1.4'
H H 0.0000 0.0000 'International Tables Vol C Tables 4.2.6.8 and 6.1.1.4'
N N 0.0061 0.0033 'International Tables Vol C Tables 4.2.6.8 and 6.1.1.4'
O O 0.0106 0.0060 'International Tables Vol C Tables 4.2.6.8 and 6.1.1.4'
Cd Cd -0.8075 1.2024 'International Tables Vol C Tables 4.2.6.8 and 6.1.1.4'

loop_
_geom_angle_atom_site_label_1
_geom_angle_atom_site_label_2
_geom_angle_atom_site_label_3
_geom_angle
_geom_angle_site_symmetry_1
_geom_angle_site_symmetry_3
O10 Cd1 O20 98.2(2) 1_564 1_465
O10 Cd1 O11 168.5(2) 1_564 .
O20 Cd1 O11 91.36(18) 1_465 .
O10 Cd1 N4 88.1(2) 1_564 .
O20 Cd1 N4 110.0(2) 1_465 .
O11 Cd1 N4 94.7(2) . .
O10 Cd1 O23 83.24(19) 1_564 .
O20 Cd1 O23 86.30(16) 1_465 .
O11 Cd1 O23 91.03(19) . .
N4 Cd1 O23 162.5(2) . .
O10 Cd1 O12 113.42(19) 1_564 .
O20 Cd1 O12 140.56(16) 1_465 .
O11 Cd1 O12 55.30(17) . .
N4 Cd1 O12 94.6(2) . .
O23 Cd1 O12 75.17(17) . .
O10 Cd1 C36 140.7(2) 1_564 .
O20 Cd1 C36 116.2(2) 1_465 .
O11 Cd1 C36 27.9(2) . .
N4 Cd1 C36 96.9(2) . .
O23 Cd1 C36 80.69(19) . .
O12 Cd1 C36 27.51(18) . .
O10 Cd1 Cd2 79.12(16) 1_564 .
O20 Cd1 Cd2 129.36(12) 1_465 .
O11 Cd1 Cd2 89.90(13) . .
N4 Cd1 Cd2 120.32(18) . .
O23 Cd1 Cd2 43.06(11) . .
O12 Cd1 Cd2 43.40(12) . .
C36 Cd1 Cd2 64.75(15) . .
O17 Cd2 O21 175.1(3) . 1_564
O17 Cd2 O22 90.2(2) . 1_554
O21 Cd2 O22 94.4(3) 1_564 1_554
O17 Cd2 O14 91.4(2) . 1_565
O21 Cd2 O14 90.4(2) 1_564 1_565
O22 Cd2 O14 91.0(3) 1_554 1_565
O17 Cd2 O23 90.23(19) . .
O21 Cd2 O23 87.47(19) 1_564 .
O22 Cd2 O23 95.9(3) 1_554 .
O14 Cd2 O23 172.83(18) 1_565 .
O17 Cd2 O12 89.1(2) . .
O21 Cd2 O12 86.1(2) 1_564 .
O22 Cd2 O12 172.0(2) 1_554 .
O14 Cd2 O12 96.97(17) 1_565 .
O23 Cd2 O12 76.06(17) . .
O17 Cd2 Cd1 113.12(15) . .
O21 Cd2 Cd1 62.40(18) 1_564 .
O22 Cd2 Cd1 129.5(2) 1_554 .
O14 Cd2 Cd1 129.95(13) 1_565 .
O23 Cd2 Cd1 43.33(12) . .
O12 Cd2 Cd1 44.23(11) . .
O19 Cd3 O8 99.4(3) 1_464 1_574
O19 Cd3 O14 110.3(3) 1_464 1_475
O8 Cd3 O14 97.5(2) 1_574 1_475
O19 Cd3 N5 90.2(3) 1_464 .
O8 Cd3 N5 156.5(2) 1_574 .
O14 Cd3 N5 99.1(2) 1_475 .
O19 Cd3 O9 102.5(3) 1_464 1_574
O8 Cd3 O9 55.4(2) 1_574 1_574
O14 Cd3 O9 140.78(19) 1_475 1_574
N5 Cd3 O9 101.7(2) . 1_574
O19 Cd3 O20 162.1(2) 1_464 1_475
O8 Cd3 O20 91.2(2) 1_574 1_475
O14 Cd3 O20 53.61(14) 1_475 1_475
N5 Cd3 O20 85.48(19) . 1_475
O9 Cd3 O20 95.37(17) 1_574 1_475
O19 Cd3 C32 101.6(3) 1_464 1_574
O8 Cd3 C32 27.5(2) 1_574 1_574
O14 Cd3 C32 121.1(2) 1_475 1_574
N5 Cd3 C32 129.6(2) . 1_574
O9 Cd3 C32 27.9(2) 1_574 1_574
O20 Cd3 C32 94.5(2) 1_475 1_574
C23 N1 C22 117.2(7) . .
C22 N2 C21 115.8(7) . .
C21 N3 C23 116.6(7) . .
C64 N5 C46 117.7(7) . .
C64 N5 Cd3 118.2(6) . .
C46 N5 Cd3 123.8(5) . .
C65 N6 C55 116.9(11) . .
C48 N4 C66 114.5(7) . .
C48 N4 Cd1 125.2(5) . .
C66 N4 Cd1 120.0(6) . .
C5 C1 C3 109.8(6) . .
C5 C1 C4 111.3(6) . .
C3 C1 C4 110.5(6) . .
C5 C1 C2 109.8(6) . .
C3 C1 C2 110.4(6) . .
C4 C1 C2 105.0(6) . .
O2 C2 C1 106.6(6) . .
O1 C3 C1 109.1(6) . .
O3 C4 C1 108.0(6) . .
O7 C5 C1 109.0(6) . .
O1 C6 C7 106.8(6) . .
C11 C7 C8 112.1(6) . .
C11 C7 C10 106.4(6) . .
C8 C7 C10 110.5(6) . .
C11 C7 C6 112.2(6) . .
C8 C7 C6 106.9(6) . .
C10 C7 C6 108.8(6) . .
O5 C8 C7 107.4(6) . .
O6 C10 C7 105.3(6) . .
O4 C11 C7 106.3(5) . .
O4 C12 C38 124.9(6) . .
O4 C12 C13 115.3(7) . .
C38 C12 C13 119.7(6) . .
C72 C13 C12 120.4(7) . .
C60 C14 C59 119.3(9) . .
C16 C15 O6 125.8(7) . .
C16 C15 C58 119.9(7) . .
O6 C15 C58 114.3(8) . .
C15 C16 C17 120.9(7) . .
C16 C17 C40 119.0(8) . .
C67 C18 C70 117.9(9) . .
C67 C18 O2 124.5(8) . .
C70 C18 O2 117.5(8) . .
C62 C19 C20 118.6(8) . .
C62 C19 O3 117.8(8) . .
C20 C19 O3 123.6(7) . .
C19 C20 C63 118.9(8) . .
N3 C21 N2 122.9(7) . .
N3 C21 C31 118.8(7) . .
N2 C21 C31 118.3(6) . .
N2 C22 N1 123.9(8) . .
N2 C22 C27 118.0(7) . .
N1 C22 C27 118.0(7) . .
N1 C23 N3 123.5(7) . .
N1 C23 C24 119.0(7) . .
N3 C23 C24 117.5(7) . .
C25 C24 C26 116.7(7) . .
C25 C24 C23 121.2(7) . .
C26 C24 C23 122.1(8) . .
C24 C25 C64 118.9(8) . .
C46 C26 C24 121.1(8) . .
C29 C27 C28 117.5(9) . .
C29 C27 C22 121.9(9) . .
C28 C27 C22 120.6(8) . .
C55 C28 C27 118.4(11) . .
C65 C29 C27 118.2(12) . .
C66 C30 C31 122.9(8) . .
C30 C31 C47 114.1(8) . .
C30 C31 C21 121.1(7) . .
C47 C31 C21 124.7(8) . .
O8 C32 O9 120.0(7) . .
O8 C32 C33 119.4(7) . .
O9 C32 C33 120.6(8) . .
O8 C32 Cd3 58.2(4) . 1_536
O9 C32 Cd3 61.8(4) . 1_536
C33 C32 Cd3 176.5(6) . 1_536
C63 C33 C52 117.4(8) . .
C63 C33 C32 122.1(8) . .
C52 C33 C32 120.4(8) . .
O20 C34 O14 118.4(6) . .
O20 C34 C35 120.7(6) . .
O14 C34 C35 120.9(6) . .
C43 C35 C41 117.7(7) . .
C43 C35 C34 121.4(6) . .
C41 C35 C34 120.9(7) . .
O12 C36 O11 121.5(6) . .
O12 C36 C37 120.3(6) . .
O11 C36 C37 118.2(6) . .
O12 C36 Cd1 63.4(4) . .
O11 C36 Cd1 58.4(3) . .
C37 C36 Cd1 172.0(5) . .
C39 C37 C72 119.0(6) . .
C39 C37 C36 121.0(6) . .
C72 C37 C36 119.9(6) . .
C12 C38 C39 120.8(7) . .
C38 C39 C37 120.3(7) . .
C57 C40 C17 120.4(7) . .
C57 C40 C45 119.5(7) . .
C17 C40 C45 120.0(8) . .
C44 C41 C35 120.4(7) . .
O18 C42 O17 124.9(7) . .
O18 C42 C51 118.6(7) . .
O17 C42 C51 116.5(7) . .
C35 C43 C50 120.7(7) . .
C49 C44 C41 119.9(7) . .
O21 C45 O10 127.4(7) . .
O21 C45 C40 116.2(8) . .
O10 C45 C40 116.4(7) . .
N5 C46 C26 121.5(7) . .
C48 C47 C31 120.9(8) . .
N4 C48 C47 124.1(7) . .
C44 C49 C50 120.5(7) . .
C44 C49 O7 116.2(7) . .
C50 C49 O7 123.3(8) . .
C49 C50 C43 120.6(7) . .
C69 C51 C68 114.6(9) . .
C69 C51 C42 123.7(8) . .
C68 C51 C42 120.4(8) . .
C33 C52 C62 118.7(9) . .
O19 C53 O22 128.4(9) . .
O19 C53 C61 116.5(9) . .
O22 C53 C61 115.1(10) . .
N6 C55 C28 122.0(12) . .
C40 C57 C58 119.7(9) . .
C15 C58 C57 119.7(9) . .
C73 C59 O5 125.9(8) . .
C73 C59 C14 118.6(8) . .
O5 C59 C14 115.2(8) . .
C61 C60 C14 121.7(9) . .
C60 C61 C71 120.0(8) . .
C60 C61 C53 122.8(9) . .
C71 C61 C53 117.2(9) . .
C19 C62 C52 122.8(10) . .
C33 C63 C20 123.4(9) . .
N5 C64 C25 123.8(9) . .
N6 C65 C29 127.0(13) . .
C30 C66 N4 123.1(9) . .
C18 C67 C68 119.5(9) . .
C51 C68 C67 123.5(11) . .
C51 C69 C70 122.0(10) . .
C18 C70 C69 120.5(10) . .
C61 C71 C73 119.9(10) . .
C13 C72 C37 119.6(7) . .
C59 C73 C71 120.2(10) . .
C3 O1 C6 114.3(6) . .
Cd2 O23 Cd1 93.62(17) . .
C18 O2 C2 116.9(6) . .
C19 O3 C4 117.9(6) . .
C12 O4 C11 117.5(5) . .
C59 O5 C8 117.3(7) . .
C15 O6 C10 119.5(7) . .
C49 O7 C5 118.6(6) . .
C32 O8 Cd3 94.3(5) . 1_536
C32 O9 Cd3 90.3(5) . 1_536
C45 O10 Cd1 114.4(5) . 1_546
C36 O11 Cd1 93.7(4) . .
C36 O12 Cd2 133.3(5) . .
C36 O12 Cd1 89.1(4) . .
Cd2 O12 Cd1 92.37(16) . .
C34 O14 Cd2 152.6(4) . 1_545
C34 O14 Cd3 98.0(4) . 1_635
Cd2 O14 Cd3 108.8(2) 1_545 1_635
C42 O17 Cd2 124.2(5) . .
C53 O19 Cd3 118.4(7) . 1_646
C34 O20 Cd1 144.4(4) . 1_645
C34 O20 Cd3 89.9(4) . 1_635
Cd1 O20 Cd3 124.2(2) 1_645 1_635
C45 O21 Cd2 136.5(5) . 1_546
C53 O22 Cd2 133.8(6) . 1_556

loop_
_geom_bond_atom_site_label_1
_geom_bond_atom_site_label_2
_geom_bond_distance
_geom_bond_site_symmetry_2
Cd1 O10 2.203(5) 1_564
Cd1 O20 2.266(5) 1_465
Cd1 O11 2.293(5) .
Cd1 N4 2.340(7) .
Cd1 O23 2.367(5) .
Cd1 O12 2.403(5) .
Cd1 C36 2.687(7) .
Cd1 Cd2 3.4424(7) .
Cd2 O17 2.184(5) .
Cd2 O21 2.210(5) 1_564
Cd2 O22 2.208(6) 1_554
Cd2 O14 2.298(5) 1_565
Cd2 O23 2.355(5) .
Cd2 O12 2.367(5) .
Cd3 O19 2.178(6) 1_464
Cd3 O8 2.275(6) 1_574
Cd3 O14 2.316(5) 1_475
Cd3 N5 2.325(6) .
Cd3 O9 2.353(5) 1_574
Cd3 O20 2.490(5) 1_475
Cd3 C32 2.669(7) 1_574
N1 C23 1.301(10) .
N1 C22 1.332(10) .
N2 C22 1.312(10) .
N2 C21 1.367(11) .
N3 C21 1.316(10) .
N3 C23 1.344(10) .
N5 C64 1.299(11) .
N5 C46 1.339(10) .
N6 C65 1.263(18) .
N6 C55 1.362(18) .
N4 C48 1.309(11) .
N4 C66 1.349(11) .
C1 C5 1.499(10) .
C1 C3 1.498(10) .
C1 C4 1.519(9) .
C1 C2 1.543(10) .
C2 O2 1.432(8) .
C3 O1 1.402(9) .
C4 O3 1.407(9) .
C5 O7 1.402(9) .
C6 O1 1.415(9) .
C6 C7 1.522(10) .
C7 C11 1.504(9) .
C7 C8 1.518(10) .
C7 C10 1.521(10) .
C8 O5 1.414(9) .
C10 O6 1.434(9) .
C11 O4 1.445(8) .
C12 O4 1.354(8) .
C12 C38 1.360(11) .
C12 C13 1.409(10) .
C13 C72 1.371(11) .
C14 C60 1.366(13) .
C14 C59 1.425(12) .
C15 C16 1.348(12) .
C15 O6 1.357(9) .
C15 C58 1.384(13) .
C16 C17 1.382(10) .
C17 C40 1.376(11) .
C18 C67 1.329(14) .
C18 C70 1.327(14) .
C18 O2 1.364(9) .
C19 C62 1.325(13) .
C19 C20 1.353(12) .
C19 O3 1.357(9) .
C20 C63 1.374(11) .
C21 C31 1.443(11) .
C22 C27 1.494(12) .
C23 C24 1.458(11) .
C24 C25 1.366(12) .
C24 C26 1.376(11) .
C25 C64 1.387(13) .
C26 C46 1.363(11) .
C27 C29 1.385(14) .
C27 C28 1.389(13) .
C28 C55 1.335(15) .
C29 C65 1.296(16) .
C30 C66 1.328(14) .
C30 C31 1.334(13) .
C31 C47 1.388(11) .
C32 O8 1.236(10) .
C32 O9 1.248(9) .
C32 C33 1.488(10) .
C32 Cd3 2.669(7) 1_536
C33 C63 1.341(12) .
C33 C52 1.365(13) .
C34 O20 1.263(8) .
C34 O14 1.266(8) .
C34 C35 1.462(9) .
C35 C43 1.376(10) .
C35 C41 1.384(10) .
C36 O12 1.241(8) .
C36 O11 1.259(9) .
C36 C37 1.485(9) .
C37 C39 1.392(10) .
C37 C72 1.415(10) .
C38 C39 1.385(10) .
C40 C57 1.367(13) .
C40 C45 1.515(10) .
C41 C44 1.360(11) .
C42 O18 1.230(10) .
C42 O17 1.269(9) .
C42 C51 1.484(10) .
C43 C50 1.350(10) .
C44 C49 1.351(12) .
C45 O21 1.245(10) .
C45 O10 1.244(10) .
C47 C48 1.341(12) .
C49 C50 1.341(11) .
C49 O7 1.395(9) .
C51 C69 1.314(14) .
C51 C68 1.332(14) .
C52 C62 1.393(12) .
C53 O19 1.235(13) .
C53 O22 1.271(13) .
C53 C61 1.517(12) .
C57 C58 1.377(12) .
C59 C73 1.353(14) .
C59 O5 1.379(9) .
C60 C61 1.321(14) .
C61 C71 1.391(14) .
C67 C68 1.350(15) .
C69 C70 1.372(14) .
C71 C73 1.387(13) .
O8 Cd3 2.275(6) 1_536
O9 Cd3 2.353(5) 1_536
O10 Cd1 2.203(5) 1_546
O14 Cd2 2.298(5) 1_545
O14 Cd3 2.316(5) 1_635
O19 Cd3 2.178(6) 1_646
O20 Cd1 2.266(5) 1_645
O20 Cd3 2.490(5) 1_635
O21 Cd2 2.210(5) 1_546
O22 Cd2 2.208(6) 1_556
